data_2006774
loop_
_publ_author_name
'Claridge, John Bleddyn'
'Layland, Ralph Charles'
'zur Loye, Hans-Conrad'

_publ_section_title
;
 Ca~4~PtO~6~
;
_journal_issue 12
_journal_name_full 'Acta Crystallographica Section C'
_journal_page_first 1740
_journal_page_last 1741
_journal_paper_doi 10.1107/S0108270197011700
_journal_volume 53
_journal_year 1997
_chemical_formula_sum 'Ca4 O6 Pt'
_chemical_formula_weight 451.41
_chemical_name_systematic '  tetra calcium platinum(IV) oxide'
_space_group_IT_number 167
_symmetry_cell_setting trigonal
_symmetry_space_group_name_Hall '-R 3 2"c'
_symmetry_space_group_name_H-M 'R -3 c :H'
_cell_angle_alpha 90
_cell_angle_beta 90
_cell_angle_gamma 120
_cell_formula_units_Z 6
_cell_length_a 9.332(3)
_cell_length_b 9.332
_cell_length_c 11.264(2)
_cell_measurement_reflns_used 25
_cell_measurement_temperature 296.2
_cell_measurement_theta_max 34.05
_cell_measurement_theta_min 27.65
_cell_volume 849.5(3)
_diffrn_ambient_temperature 296.2
_diffrn_measurement_device AFC6S
_diffrn_measurement_method \w--2\q
_diffrn_radiation_monochromator graphite
_diffrn_radiation_source 'X-ray tube'
_diffrn_radiation_type ' Mo K\a'
_diffrn_radiation_wavelength 0.7107
_diffrn_reflns_av_R_equivalents 0.0469
_diffrn_reflns_limit_h_max 13
_diffrn_reflns_limit_h_min 0
_diffrn_reflns_limit_k_max 12
_diffrn_reflns_limit_k_min 0
_diffrn_reflns_limit_l_max 18
_diffrn_reflns_limit_l_min 0
_diffrn_reflns_number 496
_diffrn_reflns_theta_max 34.97
_diffrn_reflns_theta_min 3.1
_diffrn_standards_decay_% 9.14
_diffrn_standards_interval_count 150
_diffrn_standards_number 3
_exptl_absorpt_coefficient_mu 28.248
_exptl_absorpt_correction_T_max 0.981
_exptl_absorpt_correction_T_min 0.717
_exptl_absorpt_correction_type 'empirical \y scan (North, Phillips & Mathews, 1968)'
_exptl_absorpt_process_details psi-scan
_exptl_crystal_colour black
_exptl_crystal_density_diffrn 5.294
_exptl_crystal_density_meas ?
_exptl_crystal_description irregular
_exptl_crystal_F_000 1236.00
_exptl_crystal_size_max 0.08
_exptl_crystal_size_mid 0.06
_exptl_crystal_size_min 0.05
_refine_diff_density_max 5.55
_refine_diff_density_min -4.85
_refine_ls_extinction_coef 10.48843
_refine_ls_extinction_method 'Zachariasen (1968)'
_refine_ls_goodness_of_fit_obs 3.282
_refine_ls_matrix_type full
_refine_ls_number_parameters 20
_refine_ls_number_reflns 338
_refine_ls_number_restraints 0
_refine_ls_R_factor_obs .0424
_refine_ls_shift/esd_max 0.0000
_refine_ls_structure_factor_coef F
_refine_ls_weighting_details 'w = 1/\s(F)^2^'
_refine_ls_weighting_scheme calc
_refine_ls_wR_factor_obs .0494
_reflns_number_observed 352
_reflns_number_total 481
_reflns_observed_criterion F>3\s(F)
_cod_data_source_file br1172.cif
_cod_data_source_block I
_cod_depositor_comments
;
The following automatic conversions were performed:

'_atom_site_thermal_displace_type' tag value 'Uij' was replaced with
'Uani' value 4 times.

Automatic conversion script
Id: cif_fix_values 1646 2011-03-28 12:23:43Z adriana 

The following automatic conversions were performed:

'_exptl_crystal_density_meas' value 'not measured' was changed to '?'
- the value is perceived as not measured.

Automatic conversion script
Id: cif_fix_values 3008 2015-01-20 13:52:24Z robertas 

The following automatic conversions were performed:

'_refine_ls_weighting_scheme' value 'w = 1/\s(F)^2^' was changed to
'calc'. New tag '_refine_ls_weighting_details' was created. The value
of the new tag was set to 'w = 1/\s(F)^2^'.

Automatic conversion script
Id: cif_fix_values 3143 2015-03-26 13:38:13Z robertas 
;
_cod_original_cell_volume 849.5(2)
_cod_original_sg_symbol_H-M 'R -3 c'
_cod_original_formula_sum 'Ca4 Pt O6'
_cod_database_code 2006774

loop_
_symmetry_equiv_pos_as_xyz
'  +x,  +y,  +z'
'  -y,  +x-y,  +z'
'  +y,  +x,1/2-z'
'  -x+y,  -x,  +z'
'  -x,  -x+y,1/2-z'
'  +x-y,  -y,1/2-z'
'  -x,  -y,  -z'
'  +y,  -x+y,  -z'
'  -y,  -x,1/2+z'
'  +x-y,  +x,  -z'
'  +x,  +x-y,1/2+z'
'  -x+y,  +y,1/2+z'
2/3+x,1/3+y,1/3+z
1/3+x,2/3+y,2/3+z
2/3-y,1/3+x-y,1/3+z
1/3-y,2/3+x-y,2/3+z
2/3+y,1/3+x,5/6-z
1/3+y,2/3+x,1/6-z
2/3-x+y,1/3-x,1/3+z
1/3-x+y,2/3-x,2/3+z
2/3-x,1/3-x+y,5/6-z
1/3-x,2/3-x+y,1/6-z
2/3+x-y,1/3-y,5/6-z
1/3+x-y,2/3-y,1/6-z
2/3-x,1/3-y,1/3-z
1/3-x,2/3-y,2/3-z
2/3+y,1/3-x+y,1/3-z
1/3+y,2/3-x+y,2/3-z
2/3-y,1/3-x,5/6+z
1/3-y,2/3-x,1/6+z
2/3+x-y,1/3+x,1/3-z
1/3+x-y,2/3+x,2/3-z
2/3+x,1/3+x-y,5/6+z
1/3+x,2/3+x-y,1/6+z
2/3-x+y,1/3+y,5/6+z
1/3-x+y,2/3+y,1/6+z

loop_
_atom_site_aniso_label
_atom_site_aniso_U_11
_atom_site_aniso_U_22
_atom_site_aniso_U_33
_atom_site_aniso_U_12
_atom_site_aniso_U_13
_atom_site_aniso_U_23
_atom_site_aniso_type_symbol
Pt .0027 .0027(3) .0004(3) .0014 .0000 .0000 Pt
Ca1 .0065 .0065(9) .0030(10) .0033 .0000 .0000 Ca
Ca2 .0070(8) .0050(9) .0044(8) .0025 .0000 .0000(7) Ca
O .0060(10) .012(2) .0040(10) .0060(10) -.0020(10) -.0020(10) O

loop_
_atom_site_label
_atom_site_fract_x
_atom_site_fract_y
_atom_site_fract_z
_atom_site_U_iso_or_equiv
_atom_site_thermal_displace_type
_atom_site_type_symbol
Pt .6666 .3333 .3333 .00200(10) Uani Pt
Ca1 .6666 .3333 .0833 .0052(4) Uani Ca
Ca2 .3646(3) .0000 .2500 .0057(4) Uani Ca
O .4754(8) .3012(8) .2276(5) .0070(10) Uani O

loop_
_atom_type_symbol
_atom_type_scat_dispersion_real
_atom_type_scat_dispersion_imag
_atom_type_scat_source
Ca 0.226 0.306
; International Tables for X-ray Crystallorgaphy (1974, Vol. IV,
 Table 283.1)
;
Pt -1.703 8.390
; International Tables for X-ray Crystallorgaphy (1974, Vol. IV,
 Table 283.1)
;
O 0.011 0.006
; International Tables for X-ray Crystallorgaphy (1974, Vol. IV,
 Table 283.1)
;

loop_
_geom_angle_atom_site_label_1
_geom_angle_atom_site_label_2
_geom_angle_atom_site_label_3
_geom_angle_site_symmetry_1
_geom_angle_site_symmetry_3
_geom_angle
_geom_angle_publ_flag
O Pt O . 28 90.7(2) no
O Pt O . 32_545 90.7(2) no
O Pt O . 2_655 89.4(2) no
O Pt O . 26_655 179.97830(10) no
O Pt O . 4_665 89.3(2) no
O Pt O 28 32_545 89.3(2) no
O Pt O 28 2_655 179.98600(10) no
O Pt O 28 26_655 89.3(2) no
O Pt O 28 4_665 90.7(2) no
O Pt O 32_545 2_655 90.7(2) no
O Pt O 32_545 26_655 89.3(2) no
O Pt O 32_545 4_665 179.97400(10) no
O Pt O 2_655 26_655 90.7(2) no
O Pt O 2_655 4_665 89.3(2) no
O Pt O 26_655 4_665 90.7(2) no
O Ca(1) O . 18_545 126.6(3) no
O Ca1 O . 24 90.4(3) no
O Ca1 O . 22_655 150.4(3) no
O Ca1 O . 2_655 76.3(2) no
O Ca1 O . 4_665 76.3(2) no
O Ca1 O 18_545 24 76.3(2) no
O Ca1 O 18_545 22_655 76.3(2) no
O Ca1 O 18_545 2_655 90.4(3) no
O Ca1 O 18_545 4_665 150.4(3) no
O Ca1 O 24 22_655 76.3(2) no
O Ca1 O 24 2_655 150.4(3) no
O Ca1 O 24 4_665 126.6(3) no
O Ca1 O 22_655 2_655 126.6(3) no
O Ca1 O 22_655 4_665 90.4(3) no
O Ca1 O 2_655 4_665 76.3(2) no
O Ca2 O . 6 16288(3) no
O Ca2 O . 25 73.5(2) no
O Ca2 O . 36_545 93.7(2) no
O Ca2 O . 32_545 71.1(2) no
O Ca2 O . 29_554 113.8(2) no
O Ca2 O . 2_655 66.9(3) no
O Ca2 O . 5_655 130.32(8) no
O Ca2 O 6 25 93.7(2) no
O Ca2 O 6 36_545 73.5(2) no
O Ca2 O 6 32_545 113.8(2) no
O Ca2 O 6 29_554 71.1(2) no
O Ca2 O 6 2_655 130.32(8) no
O Ca2 O 6 5_655 66.9(3) no
O Ca2 O 25 36_545 85.9(3) no
O Ca2 O 25 32_545 135.80(10) no
O Ca2 O 25 29_554 71.0(3) no
O Ca2 O 25 2_655 120.23(9) no
O Ca2 O 25 5_655 137.8(2) no
O Ca2 O 36_545 32_545 71.0(3) no
O Ca2 O 36_545 29_554 135.80(10) no
O Ca2 O 36_545 2_655 137.8(2) no
O Ca2 O 36_545 5_655 120.23(9) no
O Ca2 O 32_545 29_554 149.0(3) no
O Ca2 O 32_545 2_655 67.3(2) no
O Ca2 O 32_545 5_655 86.1(2) no
O Ca2 O 29_554 2_655 86.1(2) no
O Ca2 O 29_554 5_655 67.3(2) no
O Ca2 O 2_655 5_655 63.6(3) no

loop_
_geom_bond_atom_site_label_1
_geom_bond_atom_site_label_2
_geom_bond_site_symmetry_1
_geom_bond_site_symmetry_2
_geom_bond_distance
_geom_bond_publ_flag
Pt O . . 2.8039(6) yes
Pt O . 28 2.8039(6) no
Pt O . 32_545 2.8039(6) no
Pt O . 2_655 2.8039(6) no
Pt O . 26_655 2.8039(6) no
Pt O . 4_665 2.8039(6) no
Ca1 O . . 2.8320(6) yes
Ca1 O . 18_545 2.8319(6) yes
Ca1 O . 24 2.8319(6) no
Ca1 O . 22_655 2.8320(6) no
Ca1 O . 2_655 2.8320(6) no
Ca1 O . 4_665 2.8320(6) no
Ca2 O . . 2.8475(6) yes
Ca2 O . 6 2.8475(6) no
Ca2 O . 25 2.8415(6) yes
Ca2 O . 36_545 2.8415(6) no
Ca2 O . 32_545 2.8511(6) yes
Ca2 O . 29_554 2.8511(6) no
Ca2 O . 2_655 2.8714(7) yes
Ca2 O . 4_665 2.8714(7) no
